data_2201662
loop_
_publ_author_name
'Alison J. Edwards'
'Mikael Retb\/oll'
'Eric Wenger'

_publ_section_title
;
 The nickel(II) complex
 [NiBr(Ph){(C~6~H~11~)~2~P(CH~2~)~2~P(C~6~H~11~)~2~}]&#x00B7;PhCl
;
_journal_issue 9
_journal_name_full 'Acta Crystallographica Section E'
_journal_page_first m497
_journal_page_last m499
_journal_paper_doi 10.1107/S160053680201509X
_journal_volume 58
_journal_year 2002
_chemical_formula_iupac '[Ni Br (C6 H5) (C26 H48 P2)], C6 H5 Cl'
_chemical_formula_moiety 'C32 H53 Br Ni P2, C6 H5 Cl'
_chemical_formula_sum 'C38 H58 Br Cl Ni P2'
_chemical_formula_weight 750.891
_chemical_name_systematic
;
[bis(dicyclohexylphosphino)ethane-\k^2^P,P']bromo(phenyl)nickel(II)
chlorobenzene solvate
;
_space_group_IT_number 14
_symmetry_cell_setting monoclinic
_symmetry_space_group_name_Hall '-P 2yn'
_symmetry_space_group_name_H-M 'P 1 21/n 1'
_atom_sites_solution_hydrogens geom
_atom_sites_solution_primary direct
_atom_sites_solution_secondary difmap
_cell_angle_alpha 90.00
_cell_angle_beta 107.4072(5)
_cell_angle_gamma 90.00
_cell_formula_units_Z 4
_cell_length_a 11.83080(10)
_cell_length_b 22.7790(3)
_cell_length_c 14.5238(2)
_cell_measurement_reflns_used 89742
_cell_measurement_temperature 200
_cell_measurement_theta_max 27.485
_cell_measurement_theta_min 2.910
_cell_volume 3734.82(8)
_computing_cell_refinement 'HKL SCALEPACK (Otwinowski & Minor, 1997)'
_computing_data_collection 'COLLECT (Nonius, 1997)'
_computing_data_reduction 'DENZO and SCALEPACK (Otwinowski & Minor, 1997)'
_computing_molecular_graphics 'CAMERON (Watkin et al., 1996)'
_computing_publication_material 'CRYSTALS and maXus'
_computing_structure_refinement 'CRYSTALS (Watkin et al., 2001) and maXus (Mackay et al., 1999)'
_computing_structure_solution 'SIR92 (Altomare et al., 1994)'
_diffrn_measurement_device 'Nonius KappaCCD'
_diffrn_measurement_method '\f and \w'
_diffrn_radiation_source 'fine-focus sealed tube'
_diffrn_radiation_type MoK\a
_diffrn_reflns_av_R_equivalents 0.044
_diffrn_reflns_limit_h_max 15
_diffrn_reflns_limit_h_min -15
_diffrn_reflns_limit_k_max 29
_diffrn_reflns_limit_k_min -29
_diffrn_reflns_limit_l_max 18
_diffrn_reflns_limit_l_min -18
_diffrn_reflns_number 94198
_diffrn_reflns_theta_full 27.47
_diffrn_reflns_theta_max 27.47
_diffrn_reflns_theta_min 2.94
_exptl_absorpt_coefficient_mu 1.772
_exptl_absorpt_correction_T_max 0.808
_exptl_absorpt_correction_T_min 0.662
_exptl_absorpt_correction_type integration
_exptl_absorpt_process_details '(Coppens, 1970)'
_exptl_crystal_colour yellow
_exptl_crystal_density_diffrn 1.280
_exptl_crystal_density_method 'not measured'
_exptl_crystal_description prism
_exptl_crystal_F_000 1584
_exptl_crystal_size_max 0.20
_exptl_crystal_size_mid 0.16
_exptl_crystal_size_min 0.15
_refine_diff_density_max 0.56
_refine_diff_density_min -0.51
_refine_ls_extinction_method none
_refine_ls_goodness_of_fit_ref 1.0463
_refine_ls_hydrogen_treatment refU
_refine_ls_matrix_type full
_refine_ls_number_parameters 446
_refine_ls_number_reflns 4771
_refine_ls_R_factor_gt 0.0298
_refine_ls_shift/su_max 0.000956
_refine_ls_structure_factor_coef F
_refine_ls_weighting_details
;
Chebychev polynomial with 4 parameters
0.522,    -.637,    0.215,    -.339  (Carruthers & Watkin , 1979)
;
_refine_ls_weighting_scheme calc
_refine_ls_wR_factor_ref 0.0305
_reflns_number_gt 4771
_reflns_number_total 8553
_reflns_threshold_expression I>3\s(I)
_cod_data_source_file wn6116.cif
_cod_data_source_block II
_cod_original_sg_symbol_H-M 'P 21/n'
_cod_original_formula_sum 'C38 H58 Br Cl Ni P2 '
_cod_database_code 2201662
_cod_database_fobs_code 2201662

loop_
_symmetry_equiv_pos_as_xyz
+X,+Y,+Z
-X,-Y,-Z
'-X+ 1/2,+Y+ 1/2,-Z+ 1/2'
'+X+ 1/2,-Y+ 1/2,+Z+ 1/2'

loop_
_atom_site_label
_atom_site_fract_x
_atom_site_fract_y
_atom_site_fract_z
_atom_site_U_iso_or_equiv
_atom_site_adp_type
_atom_site_occupancy
_atom_site_type_symbol
Ni1 0.46259(3) 0.280369(14) 0.76672(2) 0.0320 Uani 1.0000 ni
Br1 0.50019(3) 0.237201(14) 0.91905(2) 0.0479 Uani 1.0000 br
Cl1 0.12559(17) 0.45200(6) 0.91951(11) 0.1250 Uani 1.0000 cl
P1 0.43070(6) 0.19424(3) 0.69151(5) 0.0341 Uani 1.0000 p
P2 0.41007(6) 0.32327(3) 0.62946(5) 0.0331 Uani 1.0000 p
C1 0.5164(2) 0.35707(11) 0.82877(19) 0.0346 Uani 1.0000 c
C2 0.6396(3) 0.36330(13) 0.8622(2) 0.0464 Uani 1.0000 c
C3 0.6881(3) 0.41487(14) 0.9088(2) 0.0522 Uani 1.0000 c
C4 0.6166(3) 0.45927(14) 0.9227(2) 0.0579 Uani 1.0000 c
C5 0.4953(3) 0.45158(14) 0.8913(2) 0.0543 Uani 1.0000 c
C6 0.4465(3) 0.39970(13) 0.8444(2) 0.0462 Uani 1.0000 c
C7 0.4077(3) 0.20758(12) 0.5624(2) 0.0415 Uani 1.0000 c
C8 0.3512(2) 0.26822(12) 0.5332(2) 0.0384 Uani 1.0000 c
C9 0.5612(2) 0.14528(11) 0.7269(2) 0.0387 Uani 1.0000 c
C10 0.6748(2) 0.17813(13) 0.7289(2) 0.0450 Uani 1.0000 c
C11 0.7839(2) 0.13823(14) 0.7623(3) 0.0507 Uani 1.0000 c
C12 0.7689(3) 0.08257(15) 0.7015(3) 0.0601 Uani 1.0000 c
C13 0.6565(3) 0.05017(14) 0.7002(3) 0.0615 Uani 1.0000 c
C14 0.5472(3) 0.08941(13) 0.6649(3) 0.0517 Uani 1.0000 c
C15 0.3056(2) 0.14549(12) 0.6914(2) 0.0391 Uani 1.0000 c
C16 0.3216(3) 0.11250(14) 0.7864(2) 0.0502 Uani 1.0000 c
C17 0.2187(3) 0.06967(15) 0.7773(3) 0.0592 Uani 1.0000 c
C18 0.1001(3) 0.10106(16) 0.7466(3) 0.0616 Uani 1.0000 c
C19 0.0837(3) 0.13651(16) 0.6551(3) 0.0578 Uani 1.0000 c
C20 0.1872(2) 0.17861(13) 0.6627(2) 0.0455 Uani 1.0000 c
C21 0.2859(2) 0.37508(12) 0.6137(2) 0.0369 Uani 1.0000 c
C22 0.1879(2) 0.34906(13) 0.6516(2) 0.0427 Uani 1.0000 c
C23 0.0915(3) 0.39504(14) 0.6456(2) 0.0512 Uani 1.0000 c
C24 0.0406(3) 0.41700(14) 0.5431(2) 0.0511 Uani 1.0000 c
C25 0.1357(3) 0.44119(13) 0.5029(2) 0.0461 Uani 1.0000 c
C26 0.2343(3) 0.39626(12) 0.5102(2) 0.0414 Uani 1.0000 c
C27 0.5197(2) 0.36377(12) 0.5862(2) 0.0385 Uani 1.0000 c
C28 0.5440(3) 0.42697(12) 0.6240(2) 0.0445 Uani 1.0000 c
C29 0.6324(3) 0.45680(14) 0.5813(3) 0.0547 Uani 1.0000 c
C30 0.7479(3) 0.42215(15) 0.6046(3) 0.0642 Uani 1.0000 c
C31 0.7253(3) 0.35961(15) 0.5663(3) 0.0619 Uani 1.0000 c
C32 0.6350(2) 0.32872(13) 0.6060(2) 0.0453 Uani 1.0000 c
C33 0.0998(4) 0.37829(18) 0.8979(3) 0.0677 Uani 1.0000 c
C34 0.1933(4) 0.3385(2) 0.9245(3) 0.0744 Uani 1.0000 c
C35 0.1682(4) 0.2797(2) 0.9050(3) 0.0761 Uani 1.0000 c
C36 0.0554(5) 0.2615(2) 0.8595(3) 0.0834 Uani 1.0000 c
C37 -0.0367(4) 0.2994(2) 0.8329(3) 0.0834 Uani 1.0000 c
C38 -0.0136(4) 0.3598(2) 0.8543(3) 0.0730 Uani 1.0000 c
H21 0.6920(3) 0.33094(13) 0.8523(2) 0.049(9) Uiso 1.0000 h
H31 0.7761(3) 0.41972(14) 0.9318(2) 0.067(11) Uiso 1.0000 h
H41 0.6521(3) 0.49642(14) 0.9555(2) 0.060(10) Uiso 1.0000 h
H51 0.4420(3) 0.48313(14) 0.9023(2) 0.067(11) Uiso 1.0000 h
H61 0.3586(3) 0.39431(13) 0.8217(2) 0.068(11) Uiso 1.0000 h
H71 0.4859(3) 0.20609(12) 0.5492(2) 0.035(7) Uiso 1.0000 h
H72 0.3544(3) 0.17652(12) 0.5239(2) 0.044(8) Uiso 1.0000 h
H81 0.3687(2) 0.28158(12) 0.4734(2) 0.034(7) Uiso 1.0000 h
H82 0.2635(2) 0.26493(12) 0.5203(2) 0.043(8) Uiso 1.0000 h
H91 0.5694(2) 0.13146(11) 0.7940(2) 0.045(8) Uiso 1.0000 h
H101 0.6848(2) 0.21262(13) 0.7732(2) 0.053(9) Uiso 1.0000 h
H102 0.6669(2) 0.19213(13) 0.6620(2) 0.051(9) Uiso 1.0000 h
H111 0.7950(2) 0.12656(14) 0.8308(3) 0.060(10) Uiso 1.0000 h
H112 0.8553(2) 0.16017(14) 0.7580(3) 0.075(12) Uiso 1.0000 h
H121 0.8390(3) 0.05629(15) 0.7273(3) 0.074(11) Uiso 1.0000 h
H122 0.7628(3) 0.09403(15) 0.6337(3) 0.072(12) Uiso 1.0000 h
H131 0.6639(3) 0.03752(14) 0.7677(3) 0.060(10) Uiso 1.0000 h
H132 0.6467(3) 0.01483(14) 0.6577(3) 0.079(12) Uiso 1.0000 h
H141 0.4750(3) 0.06755(13) 0.6677(3) 0.069(11) Uiso 1.0000 h
H142 0.5380(3) 0.10126(13) 0.5967(3) 0.063(11) Uiso 1.0000 h
H151 0.3030(2) 0.11455(12) 0.6419(2) 0.055(9) Uiso 1.0000 h
H161 0.3214(3) 0.14192(14) 0.8375(2) 0.060(10) Uiso 1.0000 h
H162 0.3988(3) 0.09101(14) 0.8049(2) 0.054(9) Uiso 1.0000 h
H171 0.2293(3) 0.04915(15) 0.8402(3) 0.074(12) Uiso 1.0000 h
H172 0.2194(3) 0.04017(15) 0.7265(3) 0.060(10) Uiso 1.0000 h
H181 0.0974(3) 0.12853(16) 0.7996(3) 0.071(12) Uiso 1.0000 h
H182 0.0345(3) 0.07179(16) 0.7361(3) 0.075(12) Uiso 1.0000 h
H191 0.0086(3) 0.15959(16) 0.6410(3) 0.074(11) Uiso 1.0000 h
H192 0.0786(3) 0.10850(16) 0.6010(3) 0.082(13) Uiso 1.0000 h
H201 0.1893(2) 0.20875(13) 0.7133(2) 0.044(8) Uiso 1.0000 h
H202 0.1761(2) 0.19851(13) 0.5993(2) 0.044(8) Uiso 1.0000 h
H211 0.3181(2) 0.41070(12) 0.6531(2) 0.034(7) Uiso 1.0000 h
H221 0.2232(2) 0.33592(13) 0.7199(2) 0.055(9) Uiso 1.0000 h
H222 0.1517(2) 0.31463(13) 0.6106(2) 0.039(8) Uiso 1.0000 h
H231 0.1277(3) 0.42907(14) 0.6876(2) 0.060(10) Uiso 1.0000 h
H232 0.0270(3) 0.37772(14) 0.6684(2) 0.060(10) Uiso 1.0000 h
H241 -0.0198(3) 0.44815(14) 0.5406(2) 0.054(9) Uiso 1.0000 h
H242 0.0019(3) 0.38304(14) 0.5020(2) 0.046(8) Uiso 1.0000 h
H251 0.1709(3) 0.47673(13) 0.5412(2) 0.040(8) Uiso 1.0000 h
H252 0.0993(3) 0.45245(13) 0.4338(2) 0.051(9) Uiso 1.0000 h
H261 0.2986(3) 0.41464(12) 0.4883(2) 0.034(7) Uiso 1.0000 h
H262 0.2007(3) 0.36189(12) 0.4681(2) 0.048(9) Uiso 1.0000 h
H271 0.4840(2) 0.36861(12) 0.5150(2) 0.043(8) Uiso 1.0000 h
H281 0.5783(3) 0.42575(12) 0.6958(2) 0.051(9) Uiso 1.0000 h
H282 0.4682(3) 0.44964(12) 0.6064(2) 0.051(9) Uiso 1.0000 h
H291 0.6494(3) 0.49741(14) 0.6081(3) 0.051(9) Uiso 1.0000 h
H292 0.5970(3) 0.45887(14) 0.5097(3) 0.072(12) Uiso 1.0000 h
H301 0.7834(3) 0.42029(15) 0.6763(3) 0.073(12) Uiso 1.0000 h
H302 0.8043(3) 0.44215(15) 0.5755(3) 0.086(13) Uiso 1.0000 h
H311 0.8014(3) 0.33716(15) 0.5842(3) 0.070(10) Uiso 1.0000 h
H312 0.6922(3) 0.36139(15) 0.4944(3) 0.063(11) Uiso 1.0000 h
H321 0.6704(2) 0.32440(13) 0.6773(2) 0.049(9) Uiso 1.0000 h
H322 0.6168(2) 0.28901(13) 0.5758(2) 0.033(7) Uiso 1.0000 h
H341 0.2755(4) 0.3525(2) 0.9579(3) 0.068(11) Uiso 1.0000 h
H351 0.2329(4) 0.2498(2) 0.9240(3) 0.100(15) Uiso 1.0000 h
H361 0.0404(5) 0.2188(2) 0.8444(3) 0.19(3) Uiso 1.0000 h
H371 -0.1188(4) 0.2854(2) 0.7991(3) 0.070(11) Uiso 1.0000 h
H381 -0.0792(4) 0.3893(2) 0.8380(3) 0.127(19) Uiso 1.0000 h

loop_
_atom_site_aniso_label
_atom_site_aniso_U_11
_atom_site_aniso_U_22
_atom_site_aniso_U_33
_atom_site_aniso_U_12
_atom_site_aniso_U_13
_atom_site_aniso_U_23
Ni1 0.02780(15) 0.02679(16) 0.03603(19) 0.00113(13) 0.00120(13) -0.00099(13)
Br1 0.05188(17) 0.03917(15) 0.04293(16) -0.00306(13) -0.00057(13) 0.00557(13)
Cl1 0.1838(16) 0.0630(7) 0.1040(10) -0.0126(8) 0.0060(10) 0.0053(7)
P1 0.0284(3) 0.0271(3) 0.0415(4) 0.0008(3) 0.0026(3) -0.0011(3)
P2 0.0282(3) 0.0278(3) 0.0384(4) 0.0001(2) 0.0025(3) -0.0001(3)
C1 0.0351(13) 0.0326(14) 0.0308(13) -0.0060(10) 0.0015(11) 0.0080(10)
C2 0.0410(15) 0.0433(16) 0.0490(18) -0.0022(13) 0.0042(13) -0.0030(13)
C3 0.0519(19) 0.0463(18) 0.0521(19) -0.0141(15) 0.0059(15) -0.0012(14)
C4 0.075(2) 0.0376(17) 0.055(2) -0.0140(16) 0.0095(17) -0.0064(14)
C5 0.068(2) 0.0407(17) 0.0506(19) 0.0060(15) 0.0117(16) -0.0066(14)
C6 0.0467(17) 0.0475(17) 0.0392(17) -0.0064(13) 0.0049(13) -0.0043(13)
C7 0.0368(14) 0.0338(15) 0.0482(17) -0.0002(11) 0.0042(12) -0.0055(12)
C8 0.0345(13) 0.0385(15) 0.0366(14) 0.0004(11) 0.0024(11) -0.0004(12)
C9 0.0292(13) 0.0312(13) 0.0510(18) 0.0020(10) 0.0048(12) 0.0016(12)
C10 0.0332(14) 0.0386(15) 0.060(2) -0.0007(11) 0.0089(13) 0.0000(14)
C11 0.0286(14) 0.0568(19) 0.065(2) 0.0037(13) 0.0110(14) 0.0009(16)
C12 0.0402(17) 0.0534(19) 0.089(3) 0.0105(14) 0.0226(17) -0.0006(18)
C13 0.0468(18) 0.0384(17) 0.098(3) 0.0089(14) 0.0205(18) -0.0063(17)
C14 0.0379(16) 0.0334(15) 0.079(3) 0.0036(12) 0.0106(15) -0.0091(15)
C15 0.0285(13) 0.0322(14) 0.0527(18) -0.0010(10) 0.0064(12) -0.0030(12)
C16 0.0347(15) 0.0439(17) 0.067(2) -0.0034(12) 0.0070(14) 0.0118(15)
C17 0.0438(17) 0.0456(18) 0.084(3) -0.0072(14) 0.0133(17) 0.0086(18)
C18 0.0432(18) 0.058(2) 0.086(3) -0.0068(15) 0.0234(18) 0.0021(19)
C19 0.0299(15) 0.062(2) 0.076(2) -0.0014(14) 0.0079(15) -0.0051(18)
C20 0.0321(14) 0.0435(16) 0.0566(19) 0.0038(12) 0.0069(13) 0.0039(14)
C21 0.0314(13) 0.0306(13) 0.0438(16) 0.0010(10) 0.0038(11) -0.0015(11)
C22 0.0367(15) 0.0392(15) 0.0505(18) 0.0016(12) 0.0103(13) 0.0038(13)
C23 0.0433(17) 0.0494(18) 0.063(2) 0.0057(14) 0.0195(15) -0.0009(15)
C24 0.0405(16) 0.0426(17) 0.068(2) 0.0104(13) 0.0134(15) 0.0021(15)
C25 0.0435(15) 0.0350(15) 0.0543(19) 0.0066(12) 0.0063(14) 0.0028(13)
C26 0.0380(14) 0.0365(14) 0.0459(17) 0.0033(11) 0.0066(12) 0.0024(12)
C27 0.0331(13) 0.0367(14) 0.0412(16) -0.0002(11) 0.0045(11) 0.0037(12)
C28 0.0387(15) 0.0331(15) 0.057(2) -0.0027(12) 0.0073(13) 0.0068(13)
C29 0.0458(17) 0.0408(17) 0.073(2) -0.0056(13) 0.0107(16) 0.0098(15)
C30 0.0400(18) 0.053(2) 0.097(3) -0.0058(15) 0.0172(19) 0.0113(19)
C31 0.0429(18) 0.056(2) 0.090(3) 0.0035(15) 0.0248(18) 0.0093(19)
C32 0.0365(15) 0.0381(15) 0.061(2) -0.0002(12) 0.0137(14) 0.0064(14)
C33 0.085(3) 0.064(2) 0.052(2) 0.003(2) 0.0155(19) 0.0069(17)
C34 0.066(3) 0.091(3) 0.070(3) 0.001(2) 0.025(2) 0.015(2)
C35 0.078(3) 0.075(3) 0.085(3) 0.014(2) 0.038(2) 0.005(2)
C36 0.093(3) 0.079(3) 0.088(3) -0.004(3) 0.042(3) -0.008(2)
C37 0.077(3) 0.107(4) 0.075(3) 0.002(3) 0.035(2) 0.012(3)
C38 0.073(3) 0.085(3) 0.063(3) 0.014(2) 0.023(2) 0.011(2)

loop_
_atom_type_symbol
_atom_type_scat_dispersion_real
_atom_type_scat_dispersion_imag
_atom_type_scat_source
'C   ' 0.0033 0.0016 International_Tables_Vol_IV_Table_2.2B
'H   ' 0.0000 0.0000 International_Tables_Vol_IV_Table_2.2B
'Br  ' -0.3740 2.4560 International_Tables_Vol_IV_Table_2.2B
'Cl  ' 0.1484 0.1585 International_Tables_Vol_IV_Table_2.2B
'Ni  ' 0.2850 1.1130 International_Tables_Vol_IV_Table_2.2B
'P   ' 0.0900 0.0950 International_Tables_Vol_IV_Table_2.2B

loop_
_diffrn_radiation_wavelength
0.71073

loop_
_geom_angle_atom_site_label_1
_geom_angle_atom_site_label_2
_geom_angle_atom_site_label_3
_geom_angle
_geom_angle_publ_flag
Br1 Ni1 P1 92.87(2) yes
Br1 Ni1 P2 173.61(3) yes
P1 Ni1 P2 89.19(3) yes
Br1 Ni1 C1 89.78(7) yes
P1 Ni1 C1 170.47(8) yes
P2 Ni1 C1 89.16(7) yes
Ni1 P1 C7 107.89(9) yes
Ni1 P1 C9 113.02(9) yes
C7 P1 C9 103.90(13) no
Ni1 P1 C15 123.30(10) yes
C7 P1 C15 102.94(13) no
C9 P1 C15 103.85(12) no
Ni1 P2 C8 109.45(9) yes
Ni1 P2 C21 113.97(9) yes
C8 P2 C21 103.53(12) no
Ni1 P2 C27 120.48(9) yes
C8 P2 C27 103.03(13) no
C21 P2 C27 104.61(12) no
Ni1 C1 C2 114.0(2) yes
Ni1 C1 C6 125.9(2) yes
C2 C1 C6 120.0(3) no
C1 C2 C3 119.3(3) no
C1 C2 H21 120.07(17) no
C3 C2 H21 120.6(2) no
C2 C3 C4 120.8(3) no
C2 C3 H31 119.5(2) no
C4 C3 H31 119.69(19) no
C3 C4 C5 118.9(3) no
C3 C4 H41 120.31(19) no
C5 C4 H41 120.77(19) no
C4 C5 C6 120.3(3) no
C4 C5 H51 119.90(19) no
C6 C5 H51 119.8(2) no
C1 C6 C5 120.7(3) no
C1 C6 H61 119.28(16) no
C5 C6 H61 120.0(2) no
P1 C7 C8 110.43(19) yes
P1 C7 H71 109.07(9) no
C8 C7 H71 109.17(16) no
P1 C7 H72 109.29(9) no
C8 C7 H72 109.39(14) no
H71 C7 H72 109.467 no
P2 C8 C7 111.46(18) yes
P2 C8 H81 108.75(9) no
C7 C8 H81 109.06(16) no
P2 C8 H82 109.10(9) no
C7 C8 H82 108.98(15) no
H81 C8 H82 109.467 no
P1 C9 C10 111.44(18) no
P1 C9 C14 113.66(19) no
C10 C9 C14 110.8(2) no
P1 C9 H91 106.90(10) no
C10 C9 H91 107.86(17) no
C14 C9 H91 105.77(18) no
C9 C10 C11 111.5(2) no
C9 C10 H101 109.29(16) no
C11 C10 H101 109.58(17) no
C9 C10 H102 108.18(17) no
C11 C10 H102 108.76(18) no
H101 C10 H102 109.467 no
C10 C11 C12 111.6(3) no
C10 C11 H111 108.69(18) no
C12 C11 H111 108.2(2) no
C10 C11 H112 109.34(17) no
C12 C11 H112 109.45(18) no
H111 C11 H112 109.467 no
C11 C12 C13 111.2(3) no
C11 C12 H121 109.94(17) no
C13 C12 H121 109.81(18) no
C11 C12 H122 108.3(2) no
C13 C12 H122 108.1(2) no
H121 C12 H122 109.467 no
C12 C13 C14 111.7(3) no
C12 C13 H131 108.0(2) no
C14 C13 H131 108.4(2) no
C12 C13 H132 109.8(2) no
C14 C13 H132 109.45(18) no
H131 C13 H132 109.467 no
C9 C14 C13 110.8(3) no
C9 C14 H141 109.38(16) no
C13 C14 H141 110.01(18) no
C9 C14 H142 108.48(18) no
C13 C14 H142 108.7(2) no
H141 C14 H142 109.467 no
P1 C15 C16 114.22(19) no
P1 C15 C20 111.73(19) no
C16 C15 C20 110.0(2) no
P1 C15 H151 106.04(9) no
C16 C15 H151 105.67(17) no
C20 C15 H151 108.82(16) no
C15 C16 C17 110.7(3) no
C15 C16 H161 108.18(17) no
C17 C16 H161 108.2(2) no
C15 C16 H162 109.79(15) no
C17 C16 H162 110.47(17) no
H161 C16 H162 109.467 no
C16 C17 C18 111.4(3) no
C16 C17 H171 109.80(19) no
C18 C17 H171 110.0(2) no
C16 C17 H172 108.0(2) no
C18 C17 H172 108.2(2) no
H171 C17 H172 109.467 no
C17 C18 C19 111.9(3) no
C17 C18 H181 108.0(2) no
C19 C18 H181 108.4(2) no
C17 C18 H182 109.76(18) no
C19 C18 H182 109.28(18) no
H181 C18 H182 109.467 no
C18 C19 C20 112.3(3) no
C18 C19 H191 109.41(18) no
C20 C19 H191 109.14(17) no
C18 C19 H192 108.1(2) no
C20 C19 H192 108.40(19) no
H191 C19 H192 109.467 no
C15 C20 C19 110.9(2) no
C15 C20 H201 108.56(16) no
C19 C20 H201 109.07(19) no
C15 C20 H202 109.29(17) no
C19 C20 H202 109.55(18) no
H201 C20 H202 109.467 no
P2 C21 C22 111.44(18) no
P2 C21 C26 113.26(19) no
C22 C21 C26 110.6(2) no
P2 C21 H211 107.18(8) no
C22 C21 H211 107.86(15) no
C26 C21 H211 106.20(15) no
C21 C22 C23 110.1(2) no
C21 C22 H221 109.47(15) no
C23 C22 H221 110.13(17) no
C21 C22 H222 108.84(15) no
C23 C22 H222 108.85(17) no
H221 C22 H222 109.467 no
C22 C23 C24 110.7(3) no
C22 C23 H231 108.65(17) no
C24 C23 H231 108.41(18) no
C22 C23 H232 109.91(17) no
C24 C23 H232 109.72(17) no
H231 C23 H232 109.467 no
C23 C24 C25 112.0(3) no
C23 C24 H241 109.84(16) no
C25 C24 H241 109.44(15) no
C23 C24 H242 107.88(18) no
C25 C24 H242 108.15(18) no
H241 C24 H242 109.467 no
C24 C25 C26 111.6(2) no
C24 C25 H251 108.26(18) no
C26 C25 H251 108.72(16) no
C24 C25 H252 109.43(17) no
C26 C25 H252 109.36(16) no
H251 C25 H252 109.467 no
C21 C26 C25 110.7(2) no
C21 C26 H261 109.12(15) no
C25 C26 H261 109.53(16) no
C21 C26 H262 108.96(15) no
C25 C26 H262 109.08(16) no
H261 C26 H262 109.466 no
P2 C27 C28 115.0(2) no
P2 C27 C32 110.65(19) no
C28 C27 C32 111.1(2) no
P2 C27 H271 106.56(9) no
C28 C27 H271 104.02(16) no
C32 C27 H271 109.11(17) no
C27 C28 C29 110.5(3) no
C27 C28 H281 108.71(16) no
C29 C28 H281 108.84(18) no
C27 C28 H282 109.55(15) no
C29 C28 H282 109.75(16) no
H281 C28 H282 109.467 no
C28 C29 C30 110.9(3) no
C28 C29 H291 109.70(18) no
C30 C29 H291 109.26(19) no
C28 C29 H292 108.63(18) no
C30 C29 H292 108.8(2) no
H291 C29 H292 109.467 no
C29 C30 C31 110.8(3) no
C29 C30 H301 108.8(2) no
C31 C30 H301 108.3(2) no
C29 C30 H302 109.70(18) no
C31 C30 H302 109.7(2) no
H301 C30 H302 109.467 no
C30 C31 C32 111.0(3) no
C30 C31 H311 109.68(18) no
C32 C31 H311 110.04(17) no
C30 C31 H312 108.3(2) no
C32 C31 H312 108.3(2) no
H311 C31 H312 109.467 no
C27 C32 C31 111.9(2) no
C27 C32 H321 108.54(17) no
C31 C32 H321 108.3(2) no
C27 C32 H322 109.02(15) no
C31 C32 H322 109.58(19) no
H321 C32 H322 109.467 no
Cl1 C33 C34 120.2(3) no
Cl1 C33 C38 118.7(3) no
C34 C33 C38 121.1(4) no
C33 C34 C35 118.0(4) no
C33 C34 H341 120.2(3) no
C35 C34 H341 121.8(3) no
C34 C35 C36 120.9(4) no
C34 C35 H351 120.2(3) no
C36 C35 H351 118.9(3) no
C35 C36 C37 122.1(5) no
C35 C36 H361 119.1(3) no
C37 C36 H361 118.9(3) no
C36 C37 C38 118.1(5) no
C36 C37 H371 121.1(3) no
C38 C37 H371 120.8(3) no
C33 C38 C37 119.8(4) no
C33 C38 H381 119.2(3) no
C37 C38 H381 120.9(3) no

loop_
_geom_bond_atom_site_label_1
_geom_bond_atom_site_label_2
_geom_bond_site_symmetry_1
_geom_bond_site_symmetry_2
_geom_bond_distance
_geom_bond_publ_flag
Ni1 Br1 . . 2.3390(5) yes
Ni1 P1 . . 2.2223(7) yes
Ni1 P2 . . 2.1387(8) yes
Ni1 C1 . . 1.981(3) yes
Cl1 C33 . . 1.719(4) no
P1 C7 . . 1.838(3) yes
P1 C9 . . 1.848(3) yes
P1 C15 . . 1.850(3) yes
P2 C8 . . 1.851(3) yes
P2 C21 . . 1.844(3) yes
P2 C27 . . 1.848(3) yes
C1 C2 . . 1.400(4) yes
C1 C6 . . 1.338(4) yes
C2 C3 . . 1.391(4) yes
C2 H21 . . 1.000 no
C3 C4 . . 1.372(5) yes
C3 H31 . . 1.000 no
C4 C5 . . 1.381(5) yes
C4 H41 . . 1.000 no
C5 C6 . . 1.399(4) yes
C5 H51 . . 1.000 no
C6 H61 . . 1.000 no
C7 C8 . . 1.538(4) yes
C7 H71 . . 1.000 no
C7 H72 . . 1.000 no
C8 H81 . . 1.000 no
C8 H82 . . 1.000 no
C9 C10 . . 1.531(4) no
C9 C14 . . 1.539(4) no
C9 H91 . . 1.000 no
C10 C11 . . 1.534(4) no
C10 H101 . . 1.000 no
C10 H102 . . 1.000 no
C11 C12 . . 1.525(5) no
C11 H111 . . 1.000 no
C11 H112 . . 1.000 no
C12 C13 . . 1.516(5) no
C12 H121 . . 1.000 no
C12 H122 . . 1.000 no
C13 C14 . . 1.529(4) no
C13 H131 . . 1.000 no
C13 H132 . . 1.000 no
C14 H141 . . 1.000 no
C14 H142 . . 1.000 no
C15 C16 . . 1.533(4) no
C15 C20 . . 1.535(4) no
C15 H151 . . 1.000 no
C16 C17 . . 1.535(4) no
C16 H161 . . 1.000 no
C16 H162 . . 1.000 no
C17 C18 . . 1.517(5) no
C17 H171 . . 1.000 no
C17 H172 . . 1.000 no
C18 C19 . . 1.518(5) no
C18 H181 . . 1.000 no
C18 H182 . . 1.000 no
C19 C20 . . 1.533(4) no
C19 H191 . . 1.000 no
C19 H192 . . 1.000 no
C20 H201 . . 1.000 no
C20 H202 . . 1.000 no
C21 C22 . . 1.543(4) no
C21 C26 . . 1.522(4) no
C21 H211 . . 1.000 no
C22 C23 . . 1.532(4) no
C22 H221 . . 1.000 no
C22 H222 . . 1.000 no
C23 C24 . . 1.514(5) no
C23 H231 . . 1.000 no
C23 H232 . . 1.000 no
C24 C25 . . 1.518(4) no
C24 H241 . . 1.000 no
C24 H242 . . 1.000 no
C25 C26 . . 1.531(4) no
C25 H251 . . 1.000 no
C25 H252 . . 1.000 no
C26 H261 . . 1.000 no
C26 H262 . . 1.000 no
C27 C28 . . 1.537(4) no
C27 C32 . . 1.532(4) no
C27 H271 . . 1.000 no
C28 C29 . . 1.526(4) no
C28 H281 . . 1.000 no
C28 H282 . . 1.000 no
C29 C30 . . 1.526(4) no
C29 H291 . . 1.000 no
C29 H292 . . 1.000 no
C30 C31 . . 1.524(5) no
C30 H301 . . 1.000 no
C30 H302 . . 1.000 no
C31 C32 . . 1.528(4) no
C31 H311 . . 1.000 no
C31 H312 . . 1.000 no
C32 H321 . . 1.000 no
C32 H322 . . 1.000 no
C33 C34 . . 1.393(6) no
C33 C38 . . 1.367(6) no
C34 C35 . . 1.382(6) no
C34 H341 . . 1.000 no
C35 C36 . . 1.365(6) no
C35 H351 . . 1.000 no
C36 C37 . . 1.353(6) no
C36 H361 . . 1.000 no
C37 C38 . . 1.420(6) no
C37 H371 . . 1.000 no
C38 H381 . . 1.000 no
